data_7210539
loop_
_publ_author_name
'Li, Yu'
'Song, Datong'

_publ_section_title
;
 Syntheses, structures and luminescent properties of decorated lanthanide
 metal-organic frameworks of (E)-4,4'-(ethene-1,2-diyl)dibenzoic acids
;
_journal_issue 6
_journal_name_full CrystEngComm
_journal_page_first 1821
_journal_page_last 1830
_journal_paper_doi 10.1039/c0ce00750a
_journal_volume 13
_journal_year 2011
_chemical_formula_sum 'C20 H18 Br2 O4'
_chemical_formula_weight 482.16
_chemical_name_systematic
;
?
;
_space_group_IT_number 2
_symmetry_cell_setting triclinic
_symmetry_space_group_name_Hall '-P 1'
_symmetry_space_group_name_H-M 'P -1'
_atom_sites_solution_hydrogens geom
_atom_sites_solution_primary direct
_atom_sites_solution_secondary difmap
_audit_creation_method SHELXL-97
_cell_angle_alpha 75.833(2)
_cell_angle_beta 80.6490(10)
_cell_angle_gamma 79.1370(10)
_cell_formula_units_Z 1
_cell_length_a 5.6686(2)
_cell_length_b 7.1886(3)
_cell_length_c 12.3615(5)
_cell_measurement_reflns_used 8066
_cell_measurement_temperature 150(2)
_cell_measurement_theta_max 27.50
_cell_measurement_theta_min 2.96
_cell_volume 476.06(3)
_computing_structure_refinement 'SHELXL-97 (Sheldrick, 2008)'
_computing_structure_solution 'SHELXS-97 (Sheldrick, 2008)'
_diffrn_ambient_temperature 150(2)
_diffrn_measured_fraction_theta_full 0.992
_diffrn_measured_fraction_theta_max 0.992
_diffrn_radiation_monochromator graphite
_diffrn_radiation_source 'fine-focus sealed tube'
_diffrn_radiation_type MoK\a
_diffrn_radiation_wavelength 0.71073
_diffrn_reflns_av_R_equivalents 0.0311
_diffrn_reflns_av_sigmaI/netI 0.0252
_diffrn_reflns_limit_h_max 7
_diffrn_reflns_limit_h_min -7
_diffrn_reflns_limit_k_max 9
_diffrn_reflns_limit_k_min -9
_diffrn_reflns_limit_l_max 16
_diffrn_reflns_limit_l_min -16
_diffrn_reflns_number 8066
_diffrn_reflns_theta_full 27.50
_diffrn_reflns_theta_max 27.50
_diffrn_reflns_theta_min 2.96
_exptl_absorpt_coefficient_mu 4.279
_exptl_absorpt_correction_T_max 0.7456
_exptl_absorpt_correction_T_min 0.6210
_exptl_absorpt_correction_type multi-scan
_exptl_absorpt_process_details 'bruker apex 2'
_exptl_crystal_colour colorless
_exptl_crystal_density_diffrn 1.682
_exptl_crystal_density_method 'not measured'
_exptl_crystal_description block
_exptl_crystal_F_000 240
_exptl_crystal_size_max 0.20
_exptl_crystal_size_mid 0.05
_exptl_crystal_size_min 0.03
_refine_diff_density_max 0.437
_refine_diff_density_min -0.430
_refine_diff_density_rms 0.062
_refine_ls_extinction_method none
_refine_ls_goodness_of_fit_ref 1.055
_refine_ls_hydrogen_treatment constr
_refine_ls_matrix_type full
_refine_ls_number_parameters 118
_refine_ls_number_reflns 2179
_refine_ls_number_restraints 0
_refine_ls_restrained_S_all 1.055
_refine_ls_R_factor_all 0.0223
_refine_ls_R_factor_gt 0.0204
_refine_ls_shift/su_max 0.001
_refine_ls_shift/su_mean 0.000
_refine_ls_structure_factor_coef Fsqd
_refine_ls_weighting_details 'calc w=1/[\s^2^(Fo^2^)+(0.0238P)^2^+0.2219P] where P=(Fo^2^+2Fc^2^)/3'
_refine_ls_weighting_scheme calc
_refine_ls_wR_factor_gt 0.0515
_refine_ls_wR_factor_ref 0.0523
_reflns_number_gt 2060
_reflns_number_total 2179
_reflns_threshold_expression >2sigma(I)
_cod_data_source_file c0ce00750a.txt
_cod_data_source_block 3a
_cod_original_sg_symbol_H-M P-1
_cod_database_code 7210539

loop_
_symmetry_equiv_pos_as_xyz
'x, y, z'
'-x, -y, -z'

loop_
_atom_site_label
_atom_site_type_symbol
_atom_site_fract_x
_atom_site_fract_y
_atom_site_fract_z
_atom_site_U_iso_or_equiv
_atom_site_adp_type
_atom_site_occupancy
_atom_site_symmetry_multiplicity
_atom_site_calc_flag
_atom_site_refinement_flags
O1 O -0.1776(2) 1.68280(18) 0.15049(10) 0.0243(3) Uani 1 1 d .
O2 O 0.1482(2) 1.6682(2) 0.02111(11) 0.0317(3) Uani 1 1 d .
C1 C -0.3014(4) 1.8387(3) 0.07130(16) 0.0300(4) Uani 1 1 d .
H1A H -0.4632 1.8825 0.1067 0.045 Uiso 1 1 calc R
H1B H -0.3158 1.7919 0.0049 0.045 Uiso 1 1 calc R
H1C H -0.2090 1.9472 0.0486 0.045 Uiso 1 1 calc R
C2 C 0.0465(3) 1.6085(2) 0.11326(14) 0.0195(3) Uani 1 1 d .
C3 C 0.1548(3) 1.4450(2) 0.19983(13) 0.0164(3) Uani 1 1 d .
C4 C 0.0212(3) 1.3743(2) 0.30196(13) 0.0168(3) Uani 1 1 d .
H4A H -0.1440 1.4275 0.3172 0.020 Uiso 1 1 calc R
C5 C 0.1319(3) 1.2252(2) 0.38124(13) 0.0171(3) Uani 1 1 d .
H5A H 0.0402 1.1756 0.4503 0.021 Uiso 1 1 calc R
C6 C 0.3751(3) 1.1476(2) 0.36107(13) 0.0152(3) Uani 1 1 d .
C7 C 0.5051(3) 1.2163(2) 0.25730(14) 0.0174(3) Uani 1 1 d .
H7A H 0.6693 1.1610 0.2412 0.021 Uiso 1 1 calc R
C8 C 0.3963(3) 1.3647(2) 0.17756(13) 0.0183(3) Uani 1 1 d .
H8A H 0.4866 1.4116 0.1076 0.022 Uiso 1 1 calc R
C9 C 0.4947(3) 0.9901(2) 0.44769(13) 0.0154(3) Uani 1 1 d .
C10 C 0.5991(3) 0.8060(2) 0.40925(14) 0.0178(3) Uani 1 1 d .
H10A H 0.6816 0.7118 0.4696 0.021 Uiso 1 1 calc R
H10B H 0.7205 0.8336 0.3425 0.021 Uiso 1 1 calc R
Br1 Br 0.34092(3) 0.69301(2) 0.371117(14) 0.02369(7) Uani 1 1 d .

loop_
_atom_site_aniso_label
_atom_site_aniso_U_11
_atom_site_aniso_U_22
_atom_site_aniso_U_33
_atom_site_aniso_U_23
_atom_site_aniso_U_13
_atom_site_aniso_U_12
O1 0.0215(6) 0.0247(6) 0.0207(6) 0.0005(5) -0.0041(5) 0.0053(5)
O2 0.0296(7) 0.0333(7) 0.0216(7) 0.0047(5) 0.0016(5) 0.0032(6)
C1 0.0288(9) 0.0283(9) 0.0260(10) 0.0025(7) -0.0094(7) 0.0072(7)
C2 0.0211(8) 0.0193(8) 0.0190(8) -0.0049(6) -0.0045(6) -0.0025(6)
C3 0.0182(8) 0.0155(7) 0.0164(8) -0.0043(6) -0.0046(6) -0.0018(6)
C4 0.0144(7) 0.0174(7) 0.0194(8) -0.0060(6) -0.0023(6) -0.0014(6)
C5 0.0175(7) 0.0174(7) 0.0162(7) -0.0037(6) -0.0003(6) -0.0037(6)
C6 0.0174(7) 0.0135(7) 0.0168(7) -0.0062(6) -0.0034(6) -0.0025(6)
C7 0.0138(7) 0.0186(8) 0.0203(8) -0.0075(6) -0.0012(6) -0.0006(6)
C8 0.0201(8) 0.0199(8) 0.0149(7) -0.0041(6) 0.0002(6) -0.0050(6)
C9 0.0145(7) 0.0139(7) 0.0178(8) -0.0043(6) -0.0014(6) -0.0016(6)
C10 0.0181(7) 0.0166(7) 0.0205(8) -0.0075(6) -0.0039(6) -0.0010(6)
Br1 0.02563(10) 0.02104(10) 0.02828(11) -0.01159(7) -0.00251(7) -0.00585(7)

loop_
_atom_type_symbol
_atom_type_description
_atom_type_scat_dispersion_real
_atom_type_scat_dispersion_imag
_atom_type_scat_source
C C 0.0033 0.0016 'International Tables Vol C Tables 4.2.6.8 and 6.1.1.4'
H H 0.0000 0.0000 'International Tables Vol C Tables 4.2.6.8 and 6.1.1.4'
O O 0.0106 0.0060 'International Tables Vol C Tables 4.2.6.8 and 6.1.1.4'
Br Br -0.2901 2.4595 'International Tables Vol C Tables 4.2.6.8 and 6.1.1.4'

loop_
_geom_angle_atom_site_label_1
_geom_angle_atom_site_label_2
_geom_angle_atom_site_label_3
_geom_angle
_geom_angle_site_symmetry_1
C2 O1 C1 116.01(14) .
O2 C2 O1 123.70(15) .
O2 C2 C3 124.53(16) .
O1 C2 C3 111.76(14) .
C8 C3 C4 119.92(14) .
C8 C3 C2 118.52(15) .
C4 C3 C2 121.56(15) .
C5 C4 C3 119.46(15) .
C4 C5 C6 121.07(15) .
C5 C6 C7 118.85(14) .
C5 C6 C9 120.85(14) .
C7 C6 C9 120.29(14) .
C8 C7 C6 120.48(15) .
C7 C8 C3 120.16(15) .
C9 C9 C6 123.12(18) 2_676
C9 C9 C10 122.38(18) 2_676
C6 C9 C10 114.49(13) .
C9 C10 Br1 110.23(11) .

loop_
_geom_bond_atom_site_label_1
_geom_bond_atom_site_label_2
_geom_bond_distance
_geom_bond_site_symmetry_2
O1 C2 1.336(2) .
O1 C1 1.4479(19) .
O2 C2 1.206(2) .
C2 C3 1.493(2) .
C3 C8 1.393(2) .
C3 C4 1.395(2) .
C4 C5 1.391(2) .
C5 C6 1.393(2) .
C6 C7 1.397(2) .
C6 C9 1.497(2) .
C7 C8 1.388(2) .
C9 C9 1.347(3) 2_676
C9 C10 1.500(2) .
C10 Br1 1.9708(16) .
